data_7245051
loop_
_publ_author_name
'Nicholas, Aaron D.'
'Garman, Leah C.'
'Albano, Nicolina'
'Cahill, Chris'

_publ_section_title
;
 Insight on noncovalent interactions and orbital constructs in
 low-dimensional antimony halide perovskites
;
_journal_name_full 'Physical Chemistry Chemical Physics'
_journal_paper_doi 10.1039/D2CP01996E
_journal_year 2022
_chemical_formula_moiety 'I8 Sb2, 2(C5 H5 Cl N)'
_chemical_formula_sum 'C10 H10 Cl2 I8 N2 Sb2'
_chemical_formula_weight 1487.82
_space_group_crystal_system monoclinic
_space_group_IT_number 14
_space_group_name_Hall '-P 2ybc'
_space_group_name_H-M_alt 'P 1 21/c 1'
_atom_sites_solution_hydrogens geom
_audit_update_record
;
2021-03-05 deposited with the CCDC.	2022-06-06 downloaded from the CCDC.
;
_cell_angle_alpha 90
_cell_angle_beta 95.342(4)
_cell_angle_gamma 90
_cell_formula_units_Z 2
_cell_length_a 9.3888(9)
_cell_length_b 19.8733(19)
_cell_length_c 7.5373(4)
_cell_measurement_reflns_used 1726
_cell_measurement_temperature 100.(2)
_cell_measurement_theta_max 27.8922
_cell_measurement_theta_min 2.0459
_cell_volume 1400.2(2)
_computing_cell_refinement 'APEX3 v2019.1-0 (Bruker AXS)'
_computing_data_collection 'Bruker Instrument Service vV6.2.12'
_computing_data_reduction 'SAINT V8.40A (Bruker Nano, Inc., 2019)'
_computing_molecular_graphics 'shelXle (C.B. Huebschle, rev 958)'
_computing_structure_refinement 'SHELXL-2018/3 (Sheldrick, 2018)'
_computing_structure_solution 'SHELXT 2014/5 (Sheldrick, 2014)'
_diffrn_ambient_temperature 100.(2)
_diffrn_detector_area_resol_mean 7.3910
_diffrn_measured_fraction_theta_full 0.996
_diffrn_measured_fraction_theta_max 0.996
_diffrn_measurement_device_type 'Bruker D8 QUEST'
_diffrn_measurement_method '\f and \w scans'
_diffrn_radiation_monochromator 'multilayer mirror'
_diffrn_radiation_type 'Mo K\a'
_diffrn_radiation_wavelength 0.71073
_diffrn_reflns_av_R_equivalents 0.0394
_diffrn_reflns_av_unetI/netI 0.0168
_diffrn_reflns_limit_h_max 12
_diffrn_reflns_limit_h_min -12
_diffrn_reflns_limit_k_max 26
_diffrn_reflns_limit_k_min -26
_diffrn_reflns_limit_l_max 9
_diffrn_reflns_limit_l_min -10
_diffrn_reflns_number 40500
_diffrn_reflns_theta_full 28.30
_diffrn_reflns_theta_max 28.30
_diffrn_reflns_theta_min 2.41
_diffrn_source 'microfocus sealed tube'
_diffrn_source_type 'Incoatec I\mS 3.0'
_exptl_absorpt_coefficient_mu 10.940
_exptl_absorpt_correction_T_max 0.75
_exptl_absorpt_correction_T_min 0.36
_exptl_absorpt_correction_type multi-scan
_exptl_absorpt_process_details
;
Krause, L., Herbst-Irmer, R., Sheldrick, G. M., Stalke, D. (2015).
"Comparison of silver and molybdenum microfocus X-ray sources for
single-crystal structure determination"
J. Appl. Cryst. 48, 3-10.
doi:10.1107/S1600576714022985
;
_exptl_crystal_colour 'clear intense red'
_exptl_crystal_density_diffrn 3.529
_exptl_crystal_density_method 'not measured'
_exptl_crystal_description Plate
_exptl_crystal_F_000 1288
_exptl_crystal_size_max 0.399
_exptl_crystal_size_mid 0.169
_exptl_crystal_size_min 0.144
_refine_diff_density_max 0.794
_refine_diff_density_min -0.890
_refine_ls_extinction_method none
_refine_ls_goodness_of_fit_ref 1.334
_refine_ls_hydrogen_treatment constr
_refine_ls_matrix_type full
_refine_ls_number_parameters 109
_refine_ls_number_reflns 3463
_refine_ls_number_restraints 0
_refine_ls_restrained_S_all 1.334
_refine_ls_R_factor_all 0.0207
_refine_ls_R_factor_gt 0.0200
_refine_ls_shift/su_max 0.001
_refine_ls_shift/su_mean 0.000
_refine_ls_structure_factor_coef Fsqd
_refine_ls_weighting_details 'w=1/[\s^2^(Fo^2^)+(0.0078P)^2^+4.3718P] where P=(Fo^2^+2Fc^2^)/3'
_refine_ls_weighting_scheme calc
_refine_ls_wR_factor_gt 0.0430
_refine_ls_wR_factor_ref 0.0432
_reflns_number_gt 3402
_reflns_number_total 3463
_reflns_threshold_expression 'I > 2\s(I)'
_cod_data_source_file d2cp01996e2.cif
_cod_data_source_block Cmpd7_LCG1_90_B
_cod_depositor_comments
;
The following automatic conversions were performed:

data item '_exptl_absorpt_correction_type' value 'Multi-Scan' was
changed to 'multi-scan' in accordance with the
/home/data/users/saulius/crontab/automatic-downloads/rss-feeds/RSC/lib/dictionaries/cif_core.dic
dictionary named 'cif_core.dic' version 2.4.2 last updated on
2011-04-26.

Automatic conversion script
Id: cif_fix_values 7556 2019-12-06 15:28:31Z antanas 
;
_cod_database_code 7245051

loop_
_space_group_symop_operation_xyz
'x, y, z'
'-x, y+1/2, -z+1/2'
'-x, -y, -z'
'x, -y-1/2, z-1/2'

loop_
_atom_site_type_symbol
_atom_site_label
_atom_site_fract_x
_atom_site_fract_y
_atom_site_fract_z
_atom_site_U_iso_or_equiv
_atom_site_adp_type
_atom_site_calc_flag
_atom_site_refinement_flags_adp
_atom_site_refinement_flags_occupancy
_atom_site_refinement_flags_posn
_atom_site_occupancy
_atom_site_disorder_assembly
_atom_site_disorder_group
Sb Sb1_1 0.08612(2) 0.44798(2) 0.25609(3) 0.01019(5) Uani d . . . 1 . .
I I1_1 0.21982(2) 0.52144(2) 0.60832(3) 0.01138(5) Uani d . . . 1 . .
I I2_1 0.37335(2) 0.43777(2) 0.16392(3) 0.01464(6) Uani d . . . 1 . .
I I3_1 0.07635(2) 0.31941(2) 0.41295(3) 0.01495(6) Uani d . . . 1 . .
I I4_1 -0.03703(3) 0.39581(2) -0.08470(3) 0.01491(6) Uani d . . . 1 . .
N N1_2 0.3977(4) 0.37181(16) 0.7255(4) 0.0178(6) Uani d . . . 1 . .
H H1_2 0.33982 0.40591 0.738759 0.021 Uiso calc U . R 1 . .
Cl Cl1_2 0.68763(11) 0.20051(5) 0.65884(16) 0.0275(2) Uani d . . . 1 . .
C C2_2 0.3577(4) 0.31002(19) 0.7748(5) 0.0175(7) Uani d . . . 1 . .
H H2_2 0.268571 0.30402 0.823046 0.021 Uiso calc U . R 1 . .
C C3_2 0.4450(4) 0.25578(18) 0.7557(5) 0.0159(7) Uani d . . . 1 . .
H H3_2 0.417607 0.211886 0.789106 0.019 Uiso calc U . R 1 . .
C C4_2 0.5749(4) 0.26692(18) 0.6859(5) 0.0153(7) Uani d . . . 1 . .
C C5_2 0.6157(4) 0.3309(2) 0.6370(5) 0.0185(7) Uani d . . . 1 . .
H H5_2 0.705299 0.338312 0.591088 0.022 Uiso calc U . R 1 . .
C C6_2 0.5224(4) 0.38349(19) 0.6569(5) 0.0199(8) Uani d . . . 1 . .
H H6_2 0.546302 0.427737 0.622309 0.024 Uiso calc U . R 1 . .

loop_
_atom_site_aniso_label
_atom_site_aniso_U_11
_atom_site_aniso_U_22
_atom_site_aniso_U_33
_atom_site_aniso_U_12
_atom_site_aniso_U_13
_atom_site_aniso_U_23
Sb1_1 0.00944(10) 0.01007(10) 0.01112(11) -0.00006(8) 0.00138(8) -0.00039(8)
I1_1 0.00914(10) 0.01086(10) 0.01431(11) -0.00023(8) 0.00190(8) -0.00119(8)
I2_1 0.01051(11) 0.01613(11) 0.01792(11) -0.00060(8) 0.00467(8) -0.00358(9)
I3_1 0.01592(11) 0.01109(11) 0.01777(11) 0.00048(8) 0.00121(8) 0.00230(8)
I4_1 0.01924(12) 0.01255(11) 0.01246(11) -0.00362(8) -0.00105(8) -0.00058(8)
N1_2 0.0252(17) 0.0119(14) 0.0163(15) 0.0032(12) 0.0022(13) -0.0013(12)
Cl1_2 0.0217(5) 0.0223(5) 0.0388(6) 0.0110(4) 0.0040(4) 0.0036(4)
C2_2 0.0188(18) 0.0190(18) 0.0143(17) 0.0003(14) -0.0001(14) 0.0002(14)
C3_2 0.0201(18) 0.0112(16) 0.0154(17) -0.0020(14) -0.0029(14) 0.0023(13)
C4_2 0.0148(17) 0.0137(16) 0.0166(17) 0.0032(13) -0.0027(13) 0.0018(14)
C5_2 0.0195(18) 0.0207(19) 0.0154(17) -0.0063(15) 0.0020(14) -0.0021(15)
C6_2 0.027(2) 0.0113(17) 0.0211(19) -0.0055(15) 0.0017(16) -0.0002(14)

loop_
_atom_type_symbol
_atom_type_description
_atom_type_scat_dispersion_real
_atom_type_scat_dispersion_imag
_atom_type_scat_source
C C 0.0033 0.0016 'International Tables Vol C Tables 4.2.6.8 and 6.1.1.4'
H H 0.0000 0.0000 'International Tables Vol C Tables 4.2.6.8 and 6.1.1.4'
Cl Cl 0.1484 0.1585 'International Tables Vol C Tables 4.2.6.8 and 6.1.1.4'
I I -0.4742 1.8119 'International Tables Vol C Tables 4.2.6.8 and 6.1.1.4'
N N 0.0061 0.0033 'International Tables Vol C Tables 4.2.6.8 and 6.1.1.4'
Sb Sb -0.5866 1.5461 'International Tables Vol C Tables 4.2.6.8 and 6.1.1.4'

loop_
_geom_angle_atom_site_label_1
_geom_angle_atom_site_label_2
_geom_angle_atom_site_label_3
_geom_angle_site_symmetry_1
_geom_angle_site_symmetry_3
_geom_angle
_geom_angle_publ_flag
I3_1 Sb1_1 I2_1 . . 96.084(10) ?
I3_1 Sb1_1 I4_1 . . 91.229(10) ?
I2_1 Sb1_1 I4_1 . . 93.823(10) ?
I3_1 Sb1_1 I1_1 . . 95.251(10) ?
I2_1 Sb1_1 I1_1 . . 85.839(10) ?
I4_1 Sb1_1 I1_1 . . 173.511(10) ?
I3_1 Sb1_1 I1_1 . 3_566 88.448(9) ?
I2_1 Sb1_1 I1_1 . 3_566 171.595(11) ?
I4_1 Sb1_1 I1_1 . 3_566 93.151(10) ?
I1_1 Sb1_1 I1_1 . 3_566 86.702(9) ?
Sb1_1 I1_1 Sb1_1 . 3_566 93.299(9) ?
C6_2 N1_2 C2_2 . . 122.6(3) ?
C6_2 N1_2 H1_2 . . 118.7 ?
C2_2 N1_2 H1_2 . . 118.7 ?
N1_2 C2_2 C3_2 . . 120.2(4) ?
N1_2 C2_2 H2_2 . . 119.9 ?
C3_2 C2_2 H2_2 . . 119.9 ?
C2_2 C3_2 C4_2 . . 118.0(3) ?
C2_2 C3_2 H3_2 . . 121.0 ?
C4_2 C3_2 H3_2 . . 121.0 ?
C5_2 C4_2 C3_2 . . 121.4(3) ?
C5_2 C4_2 Cl1_2 . . 119.0(3) ?
C3_2 C4_2 Cl1_2 . . 119.7(3) ?
C6_2 C5_2 C4_2 . . 118.1(4) ?
C6_2 C5_2 H5_2 . . 121.0 ?
C4_2 C5_2 H5_2 . . 121.0 ?
N1_2 C6_2 C5_2 . . 119.7(3) ?
N1_2 C6_2 H6_2 . . 120.1 ?
C5_2 C6_2 H6_2 . . 120.1 ?

loop_
_geom_bond_atom_site_label_1
_geom_bond_atom_site_label_2
_geom_bond_site_symmetry_2
_geom_bond_distance
_geom_bond_publ_flag
Sb1_1 I3_1 . 2.8205(4) ?
Sb1_1 I2_1 . 2.8539(4) ?
Sb1_1 I4_1 . 2.9081(3) ?
Sb1_1 I1_1 . 3.1835(3) ?
Sb1_1 I1_1 3_566 3.1956(4) ?
N1_2 C6_2 . 1.344(5) ?
N1_2 C2_2 . 1.347(5) ?
N1_2 H1_2 . 0.88 ?
Cl1_2 C4_2 . 1.716(4) ?
C2_2 C3_2 . 1.370(5) ?
C2_2 H2_2 . 0.95 ?
C3_2 C4_2 . 1.390(5) ?
C3_2 H3_2 . 0.95 ?
C4_2 C5_2 . 1.388(5) ?
C5_2 C6_2 . 1.381(6) ?
C5_2 H5_2 . 0.95 ?
C6_2 H6_2 . 0.95 ?
